data_7018364
loop_
_publ_author_name
'Prema, Dipesh'
'Oshin, Kayode'
'Desper, John'
'Levy, Christopher J.'

_publ_section_title
;
 Mono- and dinuclear nickel(ii) complexes of resolved Schiff-base ligands
 with extended quinoline substituents.
;
_journal_issue 16
_journal_name_full 'Dalton transactions (Cambridge, England : 2003)'
_journal_page_first 4998
_journal_page_last 5009
_journal_paper_doi 10.1039/c2dt11813k
_journal_volume 41
_journal_year 2012
_chemical_absolute_configuration ad
_chemical_formula_moiety 'C64 H72 I3.20 N8 Ni2 O0.80'
_chemical_formula_sum 'C64 H72 I3.2 N8 Ni2 O0.8'
_chemical_formula_weight 1489.60
_chemical_name_systematic
;
DP-2-96-1 cyclohexyl Ni quinoline imine Ni(OTf)
;
_space_group_IT_number 146
_symmetry_cell_setting hexagonal
_symmetry_space_group_name_Hall 'R 3'
_symmetry_space_group_name_H-M 'R 3 :H'
_atom_sites_solution_hydrogens geom
_atom_sites_solution_primary direct
_atom_sites_solution_secondary difmap
_audit_creation_method SHELXL-97
_cell_angle_alpha 90.00
_cell_angle_beta 90.00
_cell_angle_gamma 120.00
_cell_formula_units_Z 9
_cell_length_a 43.3113(17)
_cell_length_b 43.3113(17)
_cell_length_c 10.1110(8)
_cell_measurement_reflns_used 6603
_cell_measurement_temperature 173(2)
_cell_measurement_theta_max 20.95
_cell_measurement_theta_min 2.25
_cell_volume 16425.8(16)
_computing_cell_refinement 'Bruker XSCANS'
_computing_data_collection 'Bruker XSCANS'
_computing_data_reduction 'Bruker SHELXTL'
_computing_molecular_graphics 'Bruker SHELXTL'
_computing_publication_material 'Bruker SHELXTL'
_computing_structure_refinement 'SHELXL-97 (Sheldrick, 1997)'
_computing_structure_solution 'SHELXS-97 (Sheldrick, 1990)'
_diffrn_ambient_temperature 173(2)
_diffrn_measured_fraction_theta_full 0.944
_diffrn_measured_fraction_theta_max 0.944
_diffrn_measurement_device_type 'CCD area detector'
_diffrn_measurement_method 'phi and omega scans'
_diffrn_radiation_monochromator graphite
_diffrn_radiation_source 'fine-focus sealed tube'
_diffrn_radiation_type MoK\a
_diffrn_radiation_wavelength 0.71073
_diffrn_reflns_av_R_equivalents 0.1204
_diffrn_reflns_av_sigmaI/netI 0.1352
_diffrn_reflns_limit_h_max 57
_diffrn_reflns_limit_h_min -57
_diffrn_reflns_limit_k_max 57
_diffrn_reflns_limit_k_min -56
_diffrn_reflns_limit_l_max 12
_diffrn_reflns_limit_l_min -13
_diffrn_reflns_number 40885
_diffrn_reflns_theta_full 28.38
_diffrn_reflns_theta_max 28.38
_diffrn_reflns_theta_min 1.63
_exptl_absorpt_coefficient_mu 1.909
_exptl_absorpt_correction_T_max 1.000
_exptl_absorpt_correction_T_min 0.745
_exptl_absorpt_correction_type multi-scan
_exptl_absorpt_process_details SADABS
_exptl_crystal_colour browm
_exptl_crystal_density_diffrn 1.355
_exptl_crystal_density_method 'not measured'
_exptl_crystal_description prism
_exptl_crystal_F_000 6696
_exptl_crystal_size_max 0.25
_exptl_crystal_size_mid 0.20
_exptl_crystal_size_min 0.10
_refine_diff_density_max 2.237
_refine_diff_density_min -1.528
_refine_diff_density_rms 0.193
_refine_ls_abs_structure_details 'Flack H D (1983), Acta Cryst. A39, 876-881'
_refine_ls_abs_structure_Flack 0.01(5)
_refine_ls_extinction_method none
_refine_ls_goodness_of_fit_ref 0.941
_refine_ls_hydrogen_treatment constr
_refine_ls_matrix_type full
_refine_ls_number_parameters 713
_refine_ls_number_reflns 13549
_refine_ls_number_restraints 1
_refine_ls_restrained_S_all 0.941
_refine_ls_R_factor_all 0.1615
_refine_ls_R_factor_gt 0.0883
_refine_ls_shift/su_max 0.001
_refine_ls_shift/su_mean 0.000
_refine_ls_structure_factor_coef Fsqd
_refine_ls_weighting_details 'calc w=1/[\s^2^(Fo^2^)+(0.1700P)^2^+0.0000P] where P=(Fo^2^+2Fc^2^)/3'
_refine_ls_weighting_scheme calc
_refine_ls_wR_factor_gt 0.2337
_refine_ls_wR_factor_ref 0.2763
_reflns_Friedel_coverage 0.570
_reflns_number_gt 6745
_reflns_number_total 13549
_reflns_threshold_expression >2sigma(I)
_cod_data_source_file c2dt11813k.txt
_cod_data_source_block (R,R)-2a
_cod_depositor_comments
;
The following automatic conversions were performed:

'_symmetry_cell_setting' value 'Hexagonal' changed to 'hexagonal'
according to /home/saulius/struct/CIF-dictionaries/cif_core.dic
dictionary named 'cif_core.dic' version 2.4.1 from 2010-06-29.

Automatic conversion script
Id: cif_fix_values 1715 2011-07-08 13:25:40Z adriana 
;
_cod_original_sg_symbol_H-M R3
_cod_original_formula_sum 'C64 H72 I3.20 N8 Ni2 O0.80'
_cod_database_code 7018364

loop_
_symmetry_equiv_pos_as_xyz
'x, y, z'
'-y, x-y, z'
'-x+y, -x, z'
'x+2/3, y+1/3, z+1/3'
'-y+2/3, x-y+1/3, z+1/3'
'-x+y+2/3, -x+1/3, z+1/3'
'x+1/3, y+2/3, z+2/3'
'-y+1/3, x-y+2/3, z+2/3'
'-x+y+1/3, -x+2/3, z+2/3'

loop_
_atom_site_label
_atom_site_type_symbol
_atom_site_fract_x
_atom_site_fract_y
_atom_site_fract_z
_atom_site_U_iso_or_equiv
_atom_site_adp_type
_atom_site_occupancy
_atom_site_symmetry_multiplicity
_atom_site_calc_flag
_atom_site_refinement_flags
_atom_site_disorder_assembly
_atom_site_disorder_group
Ni1_1 Ni 0.58718(6) 0.48954(6) 0.2047(2) 0.0485(6) Uani 1 1 d . . .
I1_1 I 0.58880(3) 0.54528(3) 0.09453(10) 0.0608(4) Uani 1 1 d . A .
I2_1 I 0.56548(9) 0.41912(8) 0.3073(2) 0.0817(10) Uani 0.50 1 d P A 1
O1_1 O 0.5671(5) 0.4397(5) 0.2224(18) 0.029(4) Uiso 0.50 1 d P A 2
N11_1 N 0.6191(5) 0.4824(4) 0.0614(16) 0.063(4) Uani 1 1 d . A .
C12_1 C 0.6526(6) 0.4965(6) 0.109(2) 0.071(6) Uani 1 1 d . . .
C13_1 C 0.6800(7) 0.4964(7) 0.049(2) 0.087(7) Uani 1 1 d . A .
H13_1 H 0.7032 0.5085 0.0857 0.105 Uiso 1 1 calc R . .
C14_1 C 0.6731(7) 0.4778(7) -0.071(2) 0.086(8) Uani 1 1 d . . .
H14_1 H 0.6909 0.4748 -0.1147 0.103 Uiso 1 1 calc R A .
C15_1 C 0.6415(6) 0.4650(5) -0.1204(19) 0.069(6) Uani 1 1 d . A .
C16_1 C 0.6315(7) 0.4485(6) -0.262(2) 0.072(6) Uani 1 1 d . . .
H16_1 H 0.6504 0.4490 -0.3123 0.086 Uiso 1 1 calc R A .
C17_1 C 0.6028(7) 0.4352(6) -0.316(2) 0.082(7) Uani 1 1 d . A .
H17_1 H 0.5994 0.4238 -0.3997 0.098 Uiso 1 1 calc R . .
C18_1 C 0.5743(7) 0.4367(5) -0.255(2) 0.075(6) Uani 1 1 d . . .
H18_1 H 0.5522 0.4282 -0.2995 0.090 Uiso 1 1 calc R A .
C19_1 C 0.5791(5) 0.4513(5) -0.1246(16) 0.063(6) Uani 1 1 d . A .
C20_1 C 0.6132(5) 0.4668(5) -0.0625(14) 0.046(4) Uani 1 1 d . . .
C21_1 C 0.6594(5) 0.5167(5) 0.2330(17) 0.056(5) Uani 1 1 d . A .
H21_1 H 0.6827 0.5289 0.2698 0.067 Uiso 1 1 calc R . .
C22_1 C 0.5439(5) 0.4487(5) -0.0537(19) 0.060(5) Uani 1 1 d . . .
H22_1 H 0.5511 0.4618 0.0326 0.072 Uiso 1 1 calc R A .
C23_1 C 0.5260(6) 0.4650(6) -0.1418(16) 0.075(6) Uani 1 1 d . A .
H23A_1 H 0.5051 0.4629 -0.0959 0.112 Uiso 1 1 calc R . .
H23B_1 H 0.5185 0.4521 -0.2259 0.112 Uiso 1 1 calc R . .
H23C_1 H 0.5431 0.4902 -0.1588 0.112 Uiso 1 1 calc R . .
C24_1 C 0.5176(5) 0.4098(5) -0.0280(15) 0.059(5) Uani 1 1 d . A .
H24A_1 H 0.4969 0.4077 0.0197 0.089 Uiso 1 1 calc R . .
H24B_1 H 0.5290 0.3994 0.0253 0.089 Uiso 1 1 calc R . .
H24C_1 H 0.5097 0.3971 -0.1125 0.089 Uiso 1 1 calc R . .
N31_1 N 0.4811(3) 0.4353(3) 0.4533(13) 0.038(3) Uani 1 1 d . . .
C32_1 C 0.5048(5) 0.4590(5) 0.3767(17) 0.050(4) Uani 1 1 d . A .
C33_1 C 0.5010(5) 0.4631(5) 0.2395(18) 0.056(5) Uani 1 1 d . . .
H33_1 H 0.5199 0.4807 0.1878 0.067 Uiso 1 1 calc R . .
C34_1 C 0.4685(5) 0.4404(4) 0.1866(16) 0.048(4) Uani 1 1 d . . .
H34_1 H 0.4643 0.4438 0.0971 0.058 Uiso 1 1 calc R . .
C35_1 C 0.4414(4) 0.4126(5) 0.2553(16) 0.045(4) Uani 1 1 d . . .
C36_1 C 0.4099(5) 0.3894(6) 0.2050(19) 0.063(5) Uani 1 1 d . . .
H36_1 H 0.4044 0.3912 0.1153 0.075 Uiso 1 1 calc R . .
C37_1 C 0.3837(5) 0.3609(5) 0.290(2) 0.062(5) Uani 1 1 d . . .
H37_1 H 0.3619 0.3430 0.2534 0.074 Uiso 1 1 calc R . .
C38_1 C 0.3899(5) 0.3596(5) 0.4173(17) 0.060(5) Uani 1 1 d . . .
H38_1 H 0.3717 0.3409 0.4681 0.072 Uiso 1 1 calc R . .
C39_1 C 0.4215(4) 0.3839(4) 0.4831(17) 0.044(4) Uani 1 1 d . . .
C40_1 C 0.4493(4) 0.4113(5) 0.3983(15) 0.042(4) Uani 1 1 d . . .
C41_1 C 0.5400(5) 0.4813(5) 0.4471(17) 0.061(5) Uani 1 1 d . . .
H41_1 H 0.5391 0.4842 0.5400 0.074 Uiso 1 1 calc R A .
C42_1 C 0.4302(6) 0.3844(5) 0.6192(18) 0.067(6) Uani 1 1 d . . .
H42_1 H 0.4441 0.4099 0.6475 0.080 Uiso 1 1 calc R . .
C43_1 C 0.4553(5) 0.3673(5) 0.6364(19) 0.055(5) Uani 1 1 d . . .
H43A_1 H 0.4762 0.3797 0.5787 0.082 Uiso 1 1 calc R . .
H43B_1 H 0.4420 0.3420 0.6123 0.082 Uiso 1 1 calc R . .
H43C_1 H 0.4632 0.3697 0.7286 0.082 Uiso 1 1 calc R . .
C44_1 C 0.3951(5) 0.3645(6) 0.7143(17) 0.066(6) Uani 1 1 d . . .
H44A_1 H 0.4026 0.3644 0.8056 0.099 Uiso 1 1 calc R . .
H44B_1 H 0.3798 0.3400 0.6840 0.099 Uiso 1 1 calc R . .
H44C_1 H 0.3818 0.3774 0.7104 0.099 Uiso 1 1 calc R . .
C51_1 C 0.6338(3) 0.5366(4) 0.4039(14) 0.042(3) Uani 1 1 d . . .
H51A_1 H 0.6313 0.5572 0.3732 0.051 Uiso 1 1 calc R A .
N51_1 N 0.6332(4) 0.5174(4) 0.2907(12) 0.045(3) Uani 1 1 d . A .
C52_1 C 0.6010(4) 0.5128(4) 0.4875(13) 0.042(4) Uani 1 1 d . A .
H52A_1 H 0.6043 0.4930 0.5224 0.051 Uiso 1 1 calc R . .
N52_1 N 0.5696(3) 0.4962(4) 0.3951(12) 0.044(3) Uani 1 1 d . A .
C53_1 C 0.6006(5) 0.5336(6) 0.6031(17) 0.064(6) Uani 1 1 d . . .
H53A_1 H 0.5990 0.5543 0.5710 0.076 Uiso 1 1 calc R A .
H53B_1 H 0.5790 0.5185 0.6561 0.076 Uiso 1 1 calc R . .
C54_1 C 0.6306(4) 0.5459(5) 0.6855(14) 0.052(4) Uani 1 1 d . A .
H54A_1 H 0.6325 0.5254 0.7182 0.063 Uiso 1 1 calc R . .
H54B_1 H 0.6277 0.5582 0.7629 0.063 Uiso 1 1 calc R . .
C55_1 C 0.6668(6) 0.5732(5) 0.6064(17) 0.070(6) Uani 1 1 d . . .
H55A_1 H 0.6660 0.5946 0.5774 0.084 Uiso 1 1 calc R A .
H55B_1 H 0.6880 0.5807 0.6633 0.084 Uiso 1 1 calc R . .
C56_1 C 0.6680(5) 0.5518(5) 0.4852(17) 0.057(5) Uani 1 1 d . A .
H56A_1 H 0.6886 0.5676 0.4286 0.068 Uiso 1 1 calc R . .
H56B_1 H 0.6715 0.5320 0.5162 0.068 Uiso 1 1 calc R . .
Ni2_2 Ni 0.82289(6) 0.57278(7) 0.4573(2) 0.0527(6) Uani 1 1 d . . .
I3_2 I 0.88121(3) 0.62328(4) 0.57205(10) 0.0620(4) Uani 1 1 d . B .
I4_2 I 0.75401(5) 0.53367(7) 0.36369(18) 0.0798(7) Uani 0.70 1 d P B 1
O2_2 O 0.7719(10) 0.5426(10) 0.439(4) 0.043(9) Uiso 0.30 1 d P B 2
N11_2 N 0.8146(4) 0.5338(4) 0.6069(14) 0.056(4) Uani 1 1 d . B .
C12_2 C 0.8239(5) 0.5119(5) 0.5549(17) 0.053(5) Uani 1 1 d . . .
C13_2 C 0.8244(6) 0.4821(6) 0.632(2) 0.079(7) Uani 1 1 d . B .
H13_2 H 0.8335 0.4684 0.5919 0.095 Uiso 1 1 calc R . .
C14_2 C 0.8126(6) 0.4755(6) 0.751(2) 0.073(6) Uani 1 1 d . . .
H14_2 H 0.8121 0.4565 0.7991 0.088 Uiso 1 1 calc R B .
C15_2 C 0.7992(5) 0.4990(6) 0.8129(17) 0.060(5) Uani 1 1 d . B .
C16_2 C 0.7859(7) 0.4939(9) 0.934(2) 0.106(9) Uani 1 1 d . . .
H16_2 H 0.7849 0.4747 0.9827 0.127 Uiso 1 1 calc R B .
C17_2 C 0.7742(6) 0.5128(7) 0.9914(19) 0.082(7) Uani 1 1 d . B .
H17_2 H 0.7656 0.5083 1.0799 0.098 Uiso 1 1 calc R . .
C18_2 C 0.7749(5) 0.5398(7) 0.916(2) 0.075(7) Uani 1 1 d . . .
H18_2 H 0.7651 0.5529 0.9551 0.090 Uiso 1 1 calc R B .
C19_2 C 0.7881(5) 0.5492(6) 0.7931(19) 0.057(5) Uani 1 1 d . B .
C20_2 C 0.8003(5) 0.5279(7) 0.746(2) 0.075(6) Uani 1 1 d . . .
C21_2 C 0.8385(6) 0.5200(6) 0.4254(19) 0.067(6) Uani 1 1 d . B .
H21_2 H 0.8466 0.5055 0.3849 0.081 Uiso 1 1 calc R . .
C22_2 C 0.7848(5) 0.5780(6) 0.7254(16) 0.068(6) Uani 1 1 d . . .
H22_2 H 0.7953 0.5802 0.6355 0.081 Uiso 1 1 calc R B .
C23_2 C 0.8077(6) 0.6160(6) 0.792(2) 0.084(7) Uani 1 1 d . B .
H23A_2 H 0.8049 0.6337 0.7411 0.126 Uiso 1 1 calc R . .
H23B_2 H 0.8329 0.6226 0.7927 0.126 Uiso 1 1 calc R . .
H23C_2 H 0.7995 0.6152 0.8828 0.126 Uiso 1 1 calc R . .
C24_2 C 0.7483(6) 0.5725(9) 0.702(2) 0.140(15) Uani 1 1 d . B .
H24A_2 H 0.7501 0.5930 0.6544 0.210 Uiso 1 1 calc R . .
H24B_2 H 0.7365 0.5700 0.7873 0.210 Uiso 1 1 calc R . .
H24C_2 H 0.7344 0.5508 0.6497 0.210 Uiso 1 1 calc R . .
N31_2 N 0.7743(4) 0.6287(4) 0.2018(13) 0.056(4) Uani 1 1 d . . .
C32_2 C 0.7977(5) 0.6265(6) 0.2831(18) 0.062(5) Uani 1 1 d . B .
C33_2 C 0.8009(6) 0.6357(5) 0.4198(19) 0.063(6) Uani 1 1 d . . .
H33_2 H 0.8189 0.6354 0.4723 0.076 Uiso 1 1 calc R . .
C34_2 C 0.7784(6) 0.6447(6) 0.473(2) 0.066(6) Uani 1 1 d . . .
H34_2 H 0.7800 0.6509 0.5643 0.079 Uiso 1 1 calc R . .
C35_2 C 0.7515(5) 0.6447(4) 0.3885(15) 0.045(4) Uani 1 1 d . . .
C36_2 C 0.7263(5) 0.6526(5) 0.4423(17) 0.055(5) Uani 1 1 d . . .
H36_2 H 0.7271 0.6581 0.5336 0.065 Uiso 1 1 calc R . .
C37_2 C 0.7015(5) 0.6522(6) 0.3657(15) 0.062(5) Uani 1 1 d . . .
H37_2 H 0.6848 0.6582 0.4005 0.074 Uiso 1 1 calc R . .
C38_2 C 0.7001(5) 0.6426(5) 0.2270(15) 0.055(5) Uani 1 1 d . . .
H38_2 H 0.6817 0.6416 0.1727 0.066 Uiso 1 1 calc R . .
C39_2 C 0.7240(5) 0.6352(5) 0.1735(16) 0.050(4) Uani 1 1 d . . .
C40_2 C 0.7503(5) 0.6352(5) 0.2549(18) 0.050(4) Uani 1 1 d . . .
C41_2 C 0.8207(6) 0.6164(5) 0.221(2) 0.063(5) Uani 1 1 d . . .
H41_2 H 0.8260 0.6223 0.1306 0.076 Uiso 1 1 calc R B .
C42_2 C 0.7188(4) 0.6221(5) 0.0257(14) 0.038(4) Uani 1 1 d . . .
H42_2 H 0.7431 0.6325 -0.0141 0.046 Uiso 1 1 calc R . .
C43_2 C 0.7033(5) 0.5862(6) 0.0158(16) 0.067(6) Uani 1 1 d . . .
H43A_2 H 0.7154 0.5777 0.0749 0.101 Uiso 1 1 calc R . .
H43B_2 H 0.7051 0.5797 -0.0756 0.101 Uiso 1 1 calc R . .
H43C_2 H 0.6781 0.5751 0.0408 0.101 Uiso 1 1 calc R . .
C44_2 C 0.6990(6) 0.6350(6) -0.054(2) 0.085(7) Uani 1 1 d . . .
H44A_2 H 0.6981 0.6276 -0.1466 0.127 Uiso 1 1 calc R . .
H44B_2 H 0.7110 0.6610 -0.0497 0.127 Uiso 1 1 calc R . .
H44C_2 H 0.6746 0.6248 -0.0201 0.127 Uiso 1 1 calc R . .
C51_2 C 0.8505(4) 0.5555(4) 0.2228(14) 0.047(4) Uani 1 1 d . . .
H51_2 H 0.8288 0.5414 0.1673 0.056 Uiso 1 1 calc R B .
N51_2 N 0.8406(4) 0.5457(4) 0.3659(15) 0.054(4) Uani 1 1 d . B .
C52_2 C 0.8621(4) 0.5943(5) 0.2100(14) 0.050(4) Uani 1 1 d . B .
H52_2 H 0.8851 0.6082 0.2587 0.060 Uiso 1 1 calc R . .
N52_2 N 0.8352(4) 0.5998(4) 0.2783(14) 0.054(4) Uani 1 1 d . B .
C53_2 C 0.8687(5) 0.6062(5) 0.0659(19) 0.056(5) Uani 1 1 d . . .
H53A_2 H 0.8768 0.6320 0.0583 0.067 Uiso 1 1 calc R B .
H53B_2 H 0.8468 0.5926 0.0125 0.067 Uiso 1 1 calc R . .
C54_2 C 0.9004(5) 0.5978(5) 0.0165(17) 0.056(4) Uani 1 1 d . B .
H54A_2 H 0.9054 0.6037 -0.0785 0.067 Uiso 1 1 calc R . .
H54B_2 H 0.9226 0.6132 0.0663 0.067 Uiso 1 1 calc R . .
C55_2 C 0.8901(5) 0.5608(5) 0.0369(17) 0.060(5) Uani 1 1 d . . .
H55A_2 H 0.9104 0.5574 0.0123 0.072 Uiso 1 1 calc R B .
H55B_2 H 0.8700 0.5458 -0.0229 0.072 Uiso 1 1 calc R . .
C56_2 C 0.8794(5) 0.5482(5) 0.1747(18) 0.052(4) Uani 1 1 d . B .
H56A_2 H 0.9004 0.5605 0.2334 0.062 Uiso 1 1 calc R . .
H56B_2 H 0.8706 0.5223 0.1792 0.062 Uiso 1 1 calc R . .

loop_
_atom_site_aniso_label
_atom_site_aniso_U_11
_atom_site_aniso_U_22
_atom_site_aniso_U_33
_atom_site_aniso_U_23
_atom_site_aniso_U_13
_atom_site_aniso_U_12
Ni1_1 0.0436(13) 0.0524(15) 0.0408(11) -0.0053(10) -0.0043(10) 0.0175(11)
I1_1 0.0626(8) 0.0576(8) 0.0501(6) 0.0099(6) -0.0056(6) 0.0209(7)
I2_1 0.100(2) 0.0645(17) 0.0356(11) 0.0049(11) 0.0111(12) 0.0077(15)
N11_1 0.077(12) 0.058(10) 0.052(9) -0.014(8) 0.002(8) 0.033(9)
C12_1 0.057(13) 0.061(13) 0.078(14) 0.003(11) -0.002(11) 0.015(11)
C13_1 0.094(17) 0.13(2) 0.062(12) -0.031(12) 0.012(11) 0.072(17)
C14_1 0.082(17) 0.104(19) 0.068(14) -0.041(13) -0.001(12) 0.044(15)
C15_1 0.086(16) 0.058(12) 0.050(10) -0.015(9) 0.002(10) 0.027(12)
C16_1 0.106(18) 0.074(14) 0.050(11) -0.010(10) 0.025(12) 0.055(14)
C17_1 0.095(17) 0.081(16) 0.062(13) -0.041(11) 0.000(12) 0.039(14)
C18_1 0.104(18) 0.062(13) 0.053(11) -0.016(10) -0.009(11) 0.037(13)
C19_1 0.063(12) 0.066(13) 0.029(8) -0.004(8) -0.004(8) 0.009(10)
C20_1 0.056(10) 0.046(10) 0.025(6) -0.004(6) -0.005(7) 0.016(8)
C21_1 0.037(9) 0.077(13) 0.044(9) -0.026(8) -0.004(7) 0.021(9)
C22_1 0.053(12) 0.065(13) 0.057(11) -0.017(9) -0.025(9) 0.027(11)
C23_1 0.119(18) 0.085(15) 0.027(7) 0.005(8) 0.000(9) 0.056(14)
C24_1 0.063(11) 0.068(12) 0.026(7) 0.008(7) -0.009(7) 0.017(10)
N31_1 0.033(7) 0.041(7) 0.042(7) -0.004(6) -0.006(6) 0.020(6)
C32_1 0.045(11) 0.054(11) 0.049(9) 0.002(8) 0.001(8) 0.023(9)
C33_1 0.043(10) 0.052(11) 0.057(10) 0.016(9) -0.013(8) 0.012(9)
C34_1 0.053(11) 0.041(9) 0.040(9) 0.015(7) -0.007(8) 0.015(8)
C35_1 0.039(9) 0.049(10) 0.044(8) -0.004(7) 0.004(7) 0.020(8)
C36_1 0.071(14) 0.084(15) 0.050(10) -0.015(9) -0.019(9) 0.052(13)
C37_1 0.041(11) 0.045(11) 0.093(14) -0.012(10) -0.012(10) 0.017(9)
C38_1 0.059(12) 0.042(10) 0.047(9) 0.009(8) 0.009(8) 0.002(9)
C39_1 0.045(10) 0.032(8) 0.053(9) 0.001(7) 0.016(8) 0.018(8)
C40_1 0.037(9) 0.047(9) 0.036(7) 0.004(7) 0.004(6) 0.017(8)
C41_1 0.044(11) 0.072(13) 0.037(8) 0.001(8) -0.004(8) 0.006(10)
C42_1 0.079(15) 0.050(12) 0.046(9) 0.008(8) 0.001(9) 0.013(11)
C43_1 0.048(10) 0.067(12) 0.064(11) -0.009(9) -0.006(9) 0.040(10)
C44_1 0.051(12) 0.088(15) 0.042(9) 0.001(9) 0.019(8) 0.021(11)
C51_1 0.022(7) 0.043(9) 0.049(8) 0.002(7) 0.002(6) 0.006(7)
N51_1 0.055(9) 0.049(8) 0.031(6) 0.002(5) -0.005(6) 0.025(7)
C52_1 0.027(7) 0.041(9) 0.038(7) 0.012(6) 0.001(6) 0.002(7)
N52_1 0.031(7) 0.049(8) 0.036(6) 0.001(6) -0.001(6) 0.009(6)
C53_1 0.050(11) 0.099(16) 0.035(9) 0.000(9) 0.010(8) 0.031(11)
C54_1 0.048(10) 0.057(11) 0.042(7) -0.007(7) -0.005(7) 0.020(9)
C55_1 0.094(15) 0.082(14) 0.046(9) -0.018(9) 0.011(9) 0.053(13)
C56_1 0.062(12) 0.067(12) 0.047(9) -0.030(9) -0.009(8) 0.036(10)
Ni2_2 0.0470(14) 0.0605(16) 0.0527(13) -0.0093(11) 0.0061(11) 0.0285(13)
I3_2 0.0593(8) 0.0716(9) 0.0597(7) -0.0170(7) -0.0107(6) 0.0362(7)
I4_2 0.0524(11) 0.142(2) 0.0417(8) -0.0127(10) -0.0043(8) 0.0465(13)
N11_2 0.063(10) 0.071(10) 0.042(8) -0.009(7) 0.009(7) 0.039(9)
C12_2 0.060(11) 0.043(10) 0.054(10) 0.010(8) 0.023(8) 0.024(9)
C13_2 0.076(15) 0.060(14) 0.105(17) 0.022(12) 0.046(13) 0.036(12)
C14_2 0.064(13) 0.102(17) 0.060(12) 0.023(11) -0.009(10) 0.046(13)
C15_2 0.070(13) 0.066(12) 0.038(8) 0.003(8) 0.002(8) 0.031(10)
C16_2 0.078(17) 0.15(3) 0.066(15) 0.003(15) 0.019(13) 0.036(17)
C17_2 0.089(16) 0.106(18) 0.031(8) -0.001(10) -0.005(9) 0.035(14)
C18_2 0.045(11) 0.114(19) 0.057(11) -0.019(12) 0.001(9) 0.033(12)
C19_2 0.045(11) 0.068(12) 0.052(10) -0.011(9) -0.003(8) 0.023(10)
C20_2 0.035(10) 0.096(17) 0.075(13) -0.010(12) 0.007(9) 0.019(11)
C21_2 0.082(15) 0.068(13) 0.047(9) -0.027(9) -0.004(9) 0.033(12)
C22_2 0.038(10) 0.132(19) 0.029(8) -0.011(10) 0.000(7) 0.040(12)
C23_2 0.072(14) 0.105(18) 0.085(15) -0.030(13) -0.008(12) 0.052(14)
C24_2 0.068(16) 0.26(4) 0.067(14) -0.069(19) 0.003(12) 0.06(2)
N31_2 0.085(11) 0.074(11) 0.038(7) -0.005(7) -0.017(7) 0.061(10)
C32_2 0.072(13) 0.086(15) 0.055(10) -0.026(10) -0.011(9) 0.060(12)
C33_2 0.085(15) 0.058(12) 0.060(11) -0.012(9) -0.033(11) 0.045(12)
C34_2 0.090(16) 0.080(14) 0.056(11) -0.018(10) -0.017(10) 0.065(13)
C35_2 0.057(11) 0.042(9) 0.039(8) -0.009(7) -0.002(7) 0.027(8)
C36_2 0.072(13) 0.070(12) 0.050(9) -0.009(8) -0.008(9) 0.057(11)
C37_2 0.055(11) 0.102(16) 0.034(8) -0.013(9) 0.004(7) 0.044(11)
C38_2 0.052(11) 0.090(14) 0.032(7) -0.007(8) 0.005(7) 0.042(10)
C39_2 0.051(11) 0.053(11) 0.041(8) -0.007(7) -0.004(8) 0.022(9)
C40_2 0.047(10) 0.061(11) 0.060(10) 0.006(8) 0.001(8) 0.040(9)
C41_2 0.079(14) 0.071(13) 0.054(10) -0.021(9) -0.030(10) 0.048(12)
C42_2 0.046(9) 0.054(11) 0.029(6) 0.006(7) 0.004(6) 0.035(9)
C43_2 0.070(13) 0.108(18) 0.026(7) -0.010(9) -0.014(8) 0.047(13)
C44_2 0.091(18) 0.101(19) 0.082(16) -0.036(14) -0.014(13) 0.062(16)
C51_2 0.055(10) 0.041(9) 0.046(8) -0.012(7) 0.008(7) 0.026(8)
N51_2 0.032(7) 0.059(9) 0.063(9) 0.010(8) 0.008(6) 0.016(7)
C52_2 0.040(9) 0.081(13) 0.040(8) -0.017(8) -0.005(7) 0.037(9)
N52_2 0.049(9) 0.068(10) 0.053(8) -0.020(7) -0.009(7) 0.034(8)
C53_2 0.065(12) 0.050(10) 0.055(11) -0.003(8) 0.001(9) 0.030(9)
C54_2 0.053(10) 0.052(11) 0.063(10) 0.003(8) 0.011(8) 0.027(9)
C55_2 0.059(12) 0.072(13) 0.056(9) -0.003(9) 0.017(8) 0.039(11)
C56_2 0.062(12) 0.030(9) 0.064(11) 0.002(8) 0.014(9) 0.024(8)

loop_
_atom_type_symbol
_atom_type_description
_atom_type_scat_dispersion_real
_atom_type_scat_dispersion_imag
_atom_type_scat_source
C C 0.0033 0.0016 'International Tables Vol C Tables 4.2.6.8 and 6.1.1.4'
H H 0.0000 0.0000 'International Tables Vol C Tables 4.2.6.8 and 6.1.1.4'
N N 0.0061 0.0033 'International Tables Vol C Tables 4.2.6.8 and 6.1.1.4'
Ni Ni 0.3393 1.1124 'International Tables Vol C Tables 4.2.6.8 and 6.1.1.4'
I I -0.4742 1.8119 'International Tables Vol C Tables 4.2.6.8 and 6.1.1.4'
O O 0.0106 0.0060 'International Tables Vol C Tables 4.2.6.8 and 6.1.1.4'

loop_
_geom_angle_atom_site_label_1
_geom_angle_atom_site_label_2
_geom_angle_atom_site_label_3
_geom_angle
O1_1 Ni1_1 N51_1 114.1(7)
O1_1 Ni1_1 N11_1 81.9(7)
N51_1 Ni1_1 N11_1 81.7(6)
O1_1 Ni1_1 N52_1 94.4(7)
N51_1 Ni1_1 N52_1 80.7(5)
N11_1 Ni1_1 N52_1 158.7(6)
O1_1 Ni1_1 I1_1 151.1(6)
N51_1 Ni1_1 I1_1 94.1(4)
N11_1 Ni1_1 I1_1 97.1(5)
N52_1 Ni1_1 I1_1 96.1(4)
O1_1 Ni1_1 I2_1 16.6(6)
N51_1 Ni1_1 I2_1 100.7(4)
N11_1 Ni1_1 I2_1 89.1(5)
N52_1 Ni1_1 I2_1 82.5(4)
I1_1 Ni1_1 I2_1 164.69(12)
C12_1 N11_1 C20_1 116.0(18)
C12_1 N11_1 Ni1_1 108.5(14)
C20_1 N11_1 Ni1_1 135.5(14)
C13_1 C12_1 N11_1 126(2)
C13_1 C12_1 C21_1 118(2)
N11_1 C12_1 C21_1 115(2)
C12_1 C13_1 C14_1 118(2)
C12_1 C13_1 H13_1 121.2
C14_1 C13_1 H13_1 121.2
C15_1 C14_1 C13_1 117(2)
C15_1 C14_1 H14_1 121.5
C13_1 C14_1 H14_1 121.5
C14_1 C15_1 C20_1 125.9(18)
C14_1 C15_1 C16_1 123(2)
C20_1 C15_1 C16_1 111.2(19)
C17_1 C16_1 C15_1 128(2)
C17_1 C16_1 H16_1 116.0
C15_1 C16_1 H16_1 116.0
C16_1 C17_1 C18_1 120(2)
C16_1 C17_1 H17_1 120.2
C18_1 C17_1 H17_1 120.2
C17_1 C18_1 C19_1 119(2)
C17_1 C18_1 H18_1 120.3
C19_1 C18_1 H18_1 120.3
C20_1 C19_1 C18_1 120.0(19)
C20_1 C19_1 C22_1 123.3(15)
C18_1 C19_1 C22_1 116.7(17)
N11_1 C20_1 C15_1 117.1(16)
N11_1 C20_1 C19_1 121.4(17)
C15_1 C20_1 C19_1 121.4(16)
N51_1 C21_1 C12_1 118.7(17)
N51_1 C21_1 H21_1 120.7
C12_1 C21_1 H21_1 120.7
C24_1 C22_1 C23_1 109.4(16)
C24_1 C22_1 C19_1 108.0(16)
C23_1 C22_1 C19_1 112.0(16)
C24_1 C22_1 H22_1 109.1
C23_1 C22_1 H22_1 109.1
C19_1 C22_1 H22_1 109.1
C22_1 C23_1 H23A_1 109.5
C22_1 C23_1 H23B_1 109.5
H23A_1 C23_1 H23B_1 109.5
C22_1 C23_1 H23C_1 109.5
H23A_1 C23_1 H23C_1 109.5
H23B_1 C23_1 H23C_1 109.5
C22_1 C24_1 H24A_1 109.5
C22_1 C24_1 H24B_1 109.5
H24A_1 C24_1 H24B_1 109.5
C22_1 C24_1 H24C_1 109.5
H24A_1 C24_1 H24C_1 109.5
H24B_1 C24_1 H24C_1 109.5
C32_1 N31_1 C40_1 117.5(14)
N31_1 C32_1 C33_1 126.3(17)
N31_1 C32_1 C41_1 112.0(15)
C33_1 C32_1 C41_1 121.5(17)
C34_1 C33_1 C32_1 115.9(17)
C34_1 C33_1 H33_1 122.0
C32_1 C33_1 H33_1 122.0
C33_1 C34_1 C35_1 123.8(16)
C33_1 C34_1 H34_1 118.1
C35_1 C34_1 H34_1 118.1
C36_1 C35_1 C34_1 125.0(18)
C36_1 C35_1 C40_1 120.7(17)
C34_1 C35_1 C40_1 114.2(15)
C35_1 C36_1 C37_1 118.8(17)
C35_1 C36_1 H36_1 120.6
C37_1 C36_1 H36_1 120.6
C38_1 C37_1 C36_1 121.3(18)
C38_1 C37_1 H37_1 119.3
C36_1 C37_1 H37_1 119.3
C37_1 C38_1 C39_1 124.8(18)
C37_1 C38_1 H38_1 117.6
C39_1 C38_1 H38_1 117.6
C38_1 C39_1 C42_1 128.2(16)
C38_1 C39_1 C40_1 115.2(16)
C42_1 C39_1 C40_1 116.5(16)
N31_1 C40_1 C39_1 119.0(14)
N31_1 C40_1 C35_1 122.0(15)
C39_1 C40_1 C35_1 118.9(15)
N52_1 C41_1 C32_1 125.9(17)
N52_1 C41_1 H41_1 117.1
C32_1 C41_1 H41_1 117.1
C39_1 C42_1 C43_1 109.5(16)
C39_1 C42_1 C44_1 113.0(16)
C43_1 C42_1 C44_1 111.2(15)
C39_1 C42_1 H42_1 107.6
C43_1 C42_1 H42_1 107.6
C44_1 C42_1 H42_1 107.6
C42_1 C43_1 H43A_1 109.5
C42_1 C43_1 H43B_1 109.5
H43A_1 C43_1 H43B_1 109.5
C42_1 C43_1 H43C_1 109.5
H43A_1 C43_1 H43C_1 109.5
H43B_1 C43_1 H43C_1 109.5
C42_1 C44_1 H44A_1 109.5
C42_1 C44_1 H44B_1 109.5
H44A_1 C44_1 H44B_1 109.5
C42_1 C44_1 H44C_1 109.5
H44A_1 C44_1 H44C_1 109.5
H44B_1 C44_1 H44C_1 109.5
N51_1 C51_1 C52_1 108.3(12)
N51_1 C51_1 C56_1 114.6(13)
C52_1 C51_1 C56_1 111.6(13)
N51_1 C51_1 H51A_1 107.3
C52_1 C51_1 H51A_1 107.3
C56_1 C51_1 H51A_1 107.3
C21_1 N51_1 C51_1 128.8(14)
C21_1 N51_1 Ni1_1 115.2(11)
C51_1 N51_1 Ni1_1 116.0(10)
C53_1 C52_1 N52_1 119.9(14)
C53_1 C52_1 C51_1 108.3(13)
N52_1 C52_1 C51_1 107.0(11)
C53_1 C52_1 H52A_1 107.0
N52_1 C52_1 H52A_1 107.0
C51_1 C52_1 H52A_1 107.0
C41_1 N52_1 C52_1 116.2(14)
C41_1 N52_1 Ni1_1 131.6(13)
C52_1 N52_1 Ni1_1 108.9(9)
C54_1 C53_1 C52_1 114.2(16)
C54_1 C53_1 H53A_1 108.7
C52_1 C53_1 H53A_1 108.7
C54_1 C53_1 H53B_1 108.7
C52_1 C53_1 H53B_1 108.7
H53A_1 C53_1 H53B_1 107.6
C53_1 C54_1 C55_1 111.0(15)
C53_1 C54_1 H54A_1 109.4
C55_1 C54_1 H54A_1 109.4
C53_1 C54_1 H54B_1 109.4
C55_1 C54_1 H54B_1 109.4
H54A_1 C54_1 H54B_1 108.0
C56_1 C55_1 C54_1 105.3(15)
C56_1 C55_1 H55A_1 110.7
C54_1 C55_1 H55A_1 110.7
C56_1 C55_1 H55B_1 110.7
C54_1 C55_1 H55B_1 110.7
H55A_1 C55_1 H55B_1 108.8
C51_1 C56_1 C55_1 111.4(15)
C51_1 C56_1 H56A_1 109.3
C55_1 C56_1 H56A_1 109.3
C51_1 C56_1 H56B_1 109.3
C55_1 C56_1 H56B_1 109.3
H56A_1 C56_1 H56B_1 108.0
N51_2 Ni2_2 O2_2 102.2(12)
N51_2 Ni2_2 N52_2 81.8(6)
O2_2 Ni2_2 N52_2 100.6(12)
N51_2 Ni2_2 N11_2 79.7(6)
O2_2 Ni2_2 N11_2 81.3(12)
N52_2 Ni2_2 N11_2 161.4(6)
N51_2 Ni2_2 I3_2 102.0(4)
O2_2 Ni2_2 I3_2 153.8(11)
N52_2 Ni2_2 I3_2 92.7(4)
N11_2 Ni2_2 I3_2 93.2(4)
N51_2 Ni2_2 I4_2 95.7(4)
O2_2 Ni2_2 I4_2 14.8(11)
N52_2 Ni2_2 I4_2 86.6(4)
N11_2 Ni2_2 I4_2 93.1(4)
I3_2 Ni2_2 I4_2 162.04(11)
C12_2 N11_2 C20_2 120.1(18)
C12_2 N11_2 Ni2_2 107.0(11)
C20_2 N11_2 Ni2_2 132.9(14)
N11_2 C12_2 C21_2 117.0(17)
N11_2 C12_2 C13_2 123.3(17)
C21_2 C12_2 C13_2 119.1(18)
C14_2 C13_2 C12_2 120(2)
C14_2 C13_2 H13_2 120.1
C12_2 C13_2 H13_2 120.1
C13_2 C14_2 C15_2 119(2)
C13_2 C14_2 H14_2 120.7
C15_2 C14_2 H14_2 120.7
C16_2 C15_2 C20_2 114(2)
C16_2 C15_2 C14_2 123(2)
C20_2 C15_2 C14_2 122.5(17)
C17_2 C16_2 C15_2 126(3)
C17_2 C16_2 H16_2 117.0
C15_2 C16_2 H16_2 117.0
C16_2 C17_2 C18_2 116(2)
C16_2 C17_2 H17_2 122.1
C18_2 C17_2 H17_2 122.1
C19_2 C18_2 C17_2 126(2)
C19_2 C18_2 H18_2 116.8
C17_2 C18_2 H18_2 116.8
C18_2 C19_2 C20_2 112(2)
C18_2 C19_2 C22_2 118.4(19)
C20_2 C19_2 C22_2 129.7(19)
C19_2 C20_2 C15_2 126(2)
C19_2 C20_2 N11_2 119(2)
C15_2 C20_2 N11_2 115.4(19)
N51_2 C21_2 C12_2 119.7(19)
N51_2 C21_2 H21_2 120.1
C12_2 C21_2 H21_2 120.1
C19_2 C22_2 C24_2 118(2)
C19_2 C22_2 C23_2 113.8(16)
C24_2 C22_2 C23_2 107.1(19)
C19_2 C22_2 H22_2 105.5
C24_2 C22_2 H22_2 105.5
C23_2 C22_2 H22_2 105.5
C22_2 C23_2 H23A_2 109.5
C22_2 C23_2 H23B_2 109.5
H23A_2 C23_2 H23B_2 109.5
C22_2 C23_2 H23C_2 109.5
H23A_2 C23_2 H23C_2 109.5
H23B_2 C23_2 H23C_2 109.5
C22_2 C24_2 H24A_2 109.5
C22_2 C24_2 H24B_2 109.5
H24A_2 C24_2 H24B_2 109.5
C22_2 C24_2 H24C_2 109.5
H24A_2 C24_2 H24C_2 109.5
H24B_2 C24_2 H24C_2 109.5
C40_2 N31_2 C32_2 117.9(15)
N31_2 C32_2 C41_2 115.0(17)
N31_2 C32_2 C33_2 123.0(17)
C41_2 C32_2 C33_2 121.9(19)
C34_2 C33_2 C32_2 119.6(18)
C34_2 C33_2 H33_2 120.2
C32_2 C33_2 H33_2 120.2
C33_2 C34_2 C35_2 117.7(18)
C33_2 C34_2 H34_2 121.1
C35_2 C34_2 H34_2 121.1
C36_2 C35_2 C40_2 121.7(16)
C36_2 C35_2 C34_2 119.6(16)
C40_2 C35_2 C34_2 118.6(16)
C37_2 C36_2 C35_2 119.8(17)
C37_2 C36_2 H36_2 120.1
C35_2 C36_2 H36_2 120.1
C36_2 C37_2 C38_2 119.1(17)
C36_2 C37_2 H37_2 120.4
C38_2 C37_2 H37_2 120.4
C39_2 C38_2 C37_2 122.0(17)
C39_2 C38_2 H38_2 119.0
C37_2 C38_2 H38_2 119.0
C38_2 C39_2 C40_2 119.1(16)
C38_2 C39_2 C42_2 118.7(15)
C40_2 C39_2 C42_2 121.8(16)
N31_2 C40_2 C39_2 119.1(17)
N31_2 C40_2 C35_2 122.5(16)
C39_2 C40_2 C35_2 118.2(16)
N52_2 C41_2 C32_2 126(2)
N52_2 C41_2 H41_2 117.2
C32_2 C41_2 H41_2 117.2
C43_2 C42_2 C44_2 110.1(16)
C43_2 C42_2 C39_2 112.5(13)
C44_2 C42_2 C39_2 113.0(14)
C43_2 C42_2 H42_2 106.9
C44_2 C42_2 H42_2 106.9
C39_2 C42_2 H42_2 106.9
C42_2 C43_2 H43A_2 109.5
C42_2 C43_2 H43B_2 109.5
H43A_2 C43_2 H43B_2 109.5
C42_2 C43_2 H43C_2 109.5
H43A_2 C43_2 H43C_2 109.5
H43B_2 C43_2 H43C_2 109.5
C42_2 C44_2 H44A_2 109.5
C42_2 C44_2 H44B_2 109.5
H44A_2 C44_2 H44B_2 109.5
C42_2 C44_2 H44C_2 109.5
H44A_2 C44_2 H44C_2 109.5
H44B_2 C44_2 H44C_2 109.5
C52_2 C51_2 N51_2 106.6(11)
C52_2 C51_2 C56_2 110.9(13)
N51_2 C51_2 C56_2 113.5(14)
C52_2 C51_2 H51_2 108.6
N51_2 C51_2 H51_2 108.6
C56_2 C51_2 H51_2 108.6
C21_2 N51_2 C51_2 127.3(16)
C21_2 N51_2 Ni2_2 116.5(14)
C51_2 N51_2 Ni2_2 115.6(11)
N52_2 C52_2 C51_2 107.1(14)
N52_2 C52_2 C53_2 115.0(14)
C51_2 C52_2 C53_2 111.3(13)
N52_2 C52_2 H52_2 107.7
C51_2 C52_2 H52_2 107.7
C53_2 C52_2 H52_2 107.7
C41_2 N52_2 C52_2 121.4(17)
C41_2 N52_2 Ni2_2 129.8(14)
C52_2 N52_2 Ni2_2 108.5(11)
C52_2 C53_2 C54_2 104.4(14)
C52_2 C53_2 H53A_2 110.9
C54_2 C53_2 H53A_2 110.9
C52_2 C53_2 H53B_2 110.9
C54_2 C53_2 H53B_2 110.9
H53A_2 C53_2 H53B_2 108.9
C55_2 C54_2 C53_2 111.7(14)
C55_2 C54_2 H54A_2 109.3
C53_2 C54_2 H54A_2 109.3
C55_2 C54_2 H54B_2 109.3
C53_2 C54_2 H54B_2 109.3
H54A_2 C54_2 H54B_2 107.9
C54_2 C55_2 C56_2 113.9(14)
C54_2 C55_2 H55A_2 108.8
C56_2 C55_2 H55A_2 108.8
C54_2 C55_2 H55B_2 108.8
C56_2 C55_2 H55B_2 108.8
H55A_2 C55_2 H55B_2 107.7
C55_2 C56_2 C51_2 111.6(15)
C55_2 C56_2 H56A_2 109.3
C51_2 C56_2 H56A_2 109.3
C55_2 C56_2 H56B_2 109.3
C51_2 C56_2 H56B_2 109.3
H56A_2 C56_2 H56B_2 108.0

loop_
_geom_bond_atom_site_label_1
_geom_bond_atom_site_label_2
_geom_bond_distance
Ni1_1 O1_1 1.892(18)
Ni1_1 N51_1 1.944(14)
Ni1_1 N11_1 2.129(16)
Ni1_1 N52_1 2.142(13)
Ni1_1 I1_1 2.628(3)
Ni1_1 I2_1 2.897(4)
N11_1 C12_1 1.35(3)
N11_1 C20_1 1.38(2)
C12_1 C13_1 1.34(3)
C12_1 C21_1 1.47(3)
C13_1 C14_1 1.41(3)
C13_1 H13_1 0.9500
C14_1 C15_1 1.29(3)
C14_1 H14_1 0.9500
C15_1 C20_1 1.39(3)
C15_1 C16_1 1.57(3)
C16_1 C17_1 1.21(3)
C16_1 H16_1 0.9500
C17_1 C18_1 1.41(3)
C17_1 H17_1 0.9500
C18_1 C19_1 1.43(3)
C18_1 H18_1 0.9500
C19_1 C20_1 1.43(2)
C19_1 C22_1 1.64(3)
C21_1 N51_1 1.29(2)
C21_1 H21_1 0.9500
C22_1 C24_1 1.51(3)
C22_1 C23_1 1.56(3)
C22_1 H22_1 1.0000
C23_1 H23A_1 0.9800
C23_1 H23B_1 0.9800
C23_1 H23C_1 0.9800
C24_1 H24A_1 0.9800
C24_1 H24B_1 0.9800
C24_1 H24C_1 0.9800
N31_1 C32_1 1.29(2)
N31_1 C40_1 1.36(2)
C32_1 C33_1 1.42(2)
C32_1 C41_1 1.51(3)
C33_1 C34_1 1.36(2)
C33_1 H33_1 0.9500
C34_1 C35_1 1.38(2)
C34_1 H34_1 0.9500
C35_1 C36_1 1.32(3)
C35_1 C40_1 1.49(2)
C36_1 C37_1 1.47(3)
C36_1 H36_1 0.9500
C37_1 C38_1 1.32(3)
C37_1 H37_1 0.9500
C38_1 C39_1 1.41(2)
C38_1 H38_1 0.9500
C39_1 C42_1 1.42(2)
C39_1 C40_1 1.47(2)
C41_1 N52_1 1.23(2)
C41_1 H41_1 0.9500
C42_1 C43_1 1.61(3)
C42_1 C44_1 1.63(3)
C42_1 H42_1 1.0000
C43_1 H43A_1 0.9800
C43_1 H43B_1 0.9800
C43_1 H43C_1 0.9800
C44_1 H44A_1 0.9800
C44_1 H44B_1 0.9800
C44_1 H44C_1 0.9800
C51_1 N51_1 1.410(19)
C51_1 C52_1 1.526(18)
C51_1 C56_1 1.53(2)
C51_1 H51A_1 1.0000
C52_1 C53_1 1.48(2)
C52_1 N52_1 1.505(18)
C52_1 H52A_1 1.0000
C53_1 C54_1 1.40(2)
C53_1 H53A_1 0.9900
C53_1 H53B_1 0.9900
C54_1 C55_1 1.63(2)
C54_1 H54A_1 0.9900
C54_1 H54B_1 0.9900
C55_1 C56_1 1.55(2)
C55_1 H55A_1 0.9900
C55_1 H55B_1 0.9900
C56_1 H56A_1 0.9900
C56_1 H56B_1 0.9900
Ni2_2 N51_2 1.929(16)
Ni2_2 O2_2 1.93(4)
Ni2_2 N52_2 2.075(16)
Ni2_2 N11_2 2.160(16)
Ni2_2 I3_2 2.643(3)
Ni2_2 I4_2 2.759(3)
N11_2 C12_2 1.31(2)
N11_2 C20_2 1.51(2)
C12_2 C21_2 1.42(3)
C12_2 C13_2 1.52(3)
C13_2 C14_2 1.28(3)
C13_2 H13_2 0.9500
C14_2 C15_2 1.54(3)
C14_2 H14_2 0.9500
C15_2 C16_2 1.32(3)
C15_2 C20_2 1.40(3)
C16_2 C17_2 1.30(4)
C16_2 H16_2 0.9500
C17_2 C18_2 1.38(3)
C17_2 H17_2 0.9500
C18_2 C19_2 1.34(3)
C18_2 H18_2 0.9500
C19_2 C20_2 1.36(3)
C19_2 C22_2 1.49(3)
C21_2 N51_2 1.23(2)
C21_2 H21_2 0.9500
C22_2 C24_2 1.50(3)
C22_2 C23_2 1.59(3)
C22_2 H22_2 1.0000
C23_2 H23A_2 0.9800
C23_2 H23B_2 0.9800
C23_2 H23C_2 0.9800
C24_2 H24A_2 0.9800
C24_2 H24B_2 0.9800
C24_2 H24C_2 0.9800
N31_2 C40_2 1.32(2)
N31_2 C32_2 1.34(2)
C32_2 C41_2 1.42(3)
C32_2 C33_2 1.43(3)
C33_2 C34_2 1.33(3)
C33_2 H33_2 0.9500
C34_2 C35_2 1.45(3)
C34_2 H34_2 0.9500
C35_2 C36_2 1.40(2)
C35_2 C40_2 1.41(2)
C36_2 C37_2 1.32(2)
C36_2 H36_2 0.9500
C37_2 C38_2 1.45(2)
C37_2 H37_2 0.9500
C38_2 C39_2 1.34(2)
C38_2 H38_2 0.9500
C39_2 C40_2 1.40(2)
C39_2 C42_2 1.57(2)
C41_2 N52_2 1.30(2)
C41_2 H41_2 0.9500
C42_2 C43_2 1.36(3)
C42_2 C44_2 1.48(3)
C42_2 H42_2 1.0000
C43_2 H43A_2 0.9800
C43_2 H43B_2 0.9800
C43_2 H43C_2 0.9800
C44_2 H44A_2 0.9800
C44_2 H44B_2 0.9800
C44_2 H44C_2 0.9800
C51_2 C52_2 1.50(2)
C51_2 N51_2 1.51(2)
C51_2 C56_2 1.51(2)
C51_2 H51_2 1.0000
C52_2 N52_2 1.47(2)
C52_2 C53_2 1.52(2)
C52_2 H52_2 1.0000
C53_2 C54_2 1.66(2)
C53_2 H53A_2 0.9900
C53_2 H53B_2 0.9900
C54_2 C55_2 1.45(2)
C54_2 H54A_2 0.9900
C54_2 H54B_2 0.9900
C55_2 C56_2 1.48(2)
C55_2 H55A_2 0.9900
C55_2 H55B_2 0.9900
C56_2 H56A_2 0.9900
C56_2 H56B_2 0.9900

loop_
_geom_torsion_atom_site_label_1
_geom_torsion_atom_site_label_2
_geom_torsion_atom_site_label_3
_geom_torsion_atom_site_label_4
_geom_torsion
O1_1 Ni1_1 N11_1 C12_1 -108.8(15)
N51_1 Ni1_1 N11_1 C12_1 7.2(14)
N52_1 Ni1_1 N11_1 C12_1 -27(2)
I1_1 Ni1_1 N11_1 C12_1 100.4(14)
I2_1 Ni1_1 N11_1 C12_1 -93.7(14)
O1_1 Ni1_1 N11_1 C20_1 69.9(19)
N51_1 Ni1_1 N11_1 C20_1 -174.2(19)
N52_1 Ni1_1 N11_1 C20_1 151.3(16)
I1_1 Ni1_1 N11_1 C20_1 -81.0(18)
I2_1 Ni1_1 N11_1 C20_1 84.9(18)
C20_1 N11_1 C12_1 C13_1 0(3)
Ni1_1 N11_1 C12_1 C13_1 178(2)
C20_1 N11_1 C12_1 C21_1 172.9(17)
Ni1_1 N11_1 C12_1 C21_1 -8(2)
N11_1 C12_1 C13_1 C14_1 -5(4)
C21_1 C12_1 C13_1 C14_1 -178(2)
C12_1 C13_1 C14_1 C15_1 6(4)
C13_1 C14_1 C15_1 C20_1 -3(4)
C13_1 C14_1 C15_1 C16_1 171(2)
C14_1 C15_1 C16_1 C17_1 178(3)
C20_1 C15_1 C16_1 C17_1 -7(4)
C15_1 C16_1 C17_1 C18_1 7(4)
C16_1 C17_1 C18_1 C19_1 -5(4)
C17_1 C18_1 C19_1 C20_1 5(3)
C17_1 C18_1 C19_1 C22_1 -174.2(19)
C12_1 N11_1 C20_1 C15_1 4(3)
Ni1_1 N11_1 C20_1 C15_1 -174.2(15)
C12_1 N11_1 C20_1 C19_1 -179.4(18)
Ni1_1 N11_1 C20_1 C19_1 2(3)
C14_1 C15_1 C20_1 N11_1 -3(3)
C16_1 C15_1 C20_1 N11_1 -177.2(16)
C14_1 C15_1 C20_1 C19_1 -179(2)
C16_1 C15_1 C20_1 C19_1 7(3)
C18_1 C19_1 C20_1 N11_1 177.4(18)
C22_1 C19_1 C20_1 N11_1 -3(3)
C18_1 C19_1 C20_1 C15_1 -6(3)
C22_1 C19_1 C20_1 C15_1 172.9(18)
C13_1 C12_1 C21_1 N51_1 179(2)
N11_1 C12_1 C21_1 N51_1 5(3)
C20_1 C19_1 C22_1 C24_1 -112.6(19)
C18_1 C19_1 C22_1 C24_1 67(2)
C20_1 C19_1 C22_1 C23_1 127(2)
C18_1 C19_1 C22_1 C23_1 -54(2)
C40_1 N31_1 C32_1 C33_1 1(3)
C40_1 N31_1 C32_1 C41_1 -174.0(16)
N31_1 C32_1 C33_1 C34_1 2(3)
C41_1 C32_1 C33_1 C34_1 177.2(19)
C32_1 C33_1 C34_1 C35_1 -6(3)
C33_1 C34_1 C35_1 C36_1 -178(2)
C33_1 C34_1 C35_1 C40_1 5(3)
C34_1 C35_1 C36_1 C37_1 179.2(17)
C40_1 C35_1 C36_1 C37_1 -4(3)
C35_1 C36_1 C37_1 C38_1 5(3)
C36_1 C37_1 C38_1 C39_1 -2(3)
C37_1 C38_1 C39_1 C42_1 -180(2)
C37_1 C38_1 C39_1 C40_1 -3(3)
C32_1 N31_1 C40_1 C39_1 -179.5(16)
C32_1 N31_1 C40_1 C35_1 -2(2)
C38_1 C39_1 C40_1 N31_1 -178.3(16)
C42_1 C39_1 C40_1 N31_1 -1(2)
C38_1 C39_1 C40_1 C35_1 4(2)
C42_1 C39_1 C40_1 C35_1 -178.5(16)
C36_1 C35_1 C40_1 N31_1 -178.5(17)
C34_1 C35_1 C40_1 N31_1 -1(2)
C36_1 C35_1 C40_1 C39_1 -1(3)
C34_1 C35_1 C40_1 C39_1 176.6(15)
N31_1 C32_1 C41_1 N52_1 152(2)
C33_1 C32_1 C41_1 N52_1 -23(3)
C38_1 C39_1 C42_1 C43_1 100(2)
C40_1 C39_1 C42_1 C43_1 -77(2)
C38_1 C39_1 C42_1 C44_1 -25(3)
C40_1 C39_1 C42_1 C44_1 158.3(16)
C12_1 C21_1 N51_1 C51_1 -175.4(17)
C12_1 C21_1 N51_1 Ni1_1 2(2)
C52_1 C51_1 N51_1 C21_1 -140.2(18)
C56_1 C51_1 N51_1 C21_1 -15(3)
C52_1 C51_1 N51_1 Ni1_1 42.6(15)
C56_1 C51_1 N51_1 Ni1_1 167.9(12)
O1_1 Ni1_1 N51_1 C21_1 72.3(15)
N11_1 Ni1_1 N51_1 C21_1 -4.9(13)
N52_1 Ni1_1 N51_1 C21_1 163.0(14)
I1_1 Ni1_1 N51_1 C21_1 -101.5(13)
I2_1 Ni1_1 N51_1 C21_1 82.5(13)
O1_1 Ni1_1 N51_1 C51_1 -110.1(12)
N11_1 Ni1_1 N51_1 C51_1 172.7(12)
N52_1 Ni1_1 N51_1 C51_1 -19.4(11)
I1_1 Ni1_1 N51_1 C51_1 76.1(10)
I2_1 Ni1_1 N51_1 C51_1 -99.9(10)
N51_1 C51_1 C52_1 C53_1 -177.2(14)
C56_1 C51_1 C52_1 C53_1 55.7(18)
N51_1 C51_1 C52_1 N52_1 -46.7(17)
C56_1 C51_1 C52_1 N52_1 -173.8(13)
C32_1 C41_1 N52_1 C52_1 -171.8(18)
C32_1 C41_1 N52_1 Ni1_1 -15(3)
C53_1 C52_1 N52_1 C41_1 -43(2)
C51_1 C52_1 N52_1 C41_1 -167.0(17)
C53_1 C52_1 N52_1 Ni1_1 154.8(13)
C51_1 C52_1 N52_1 Ni1_1 31.1(14)
O1_1 Ni1_1 N52_1 C41_1 -52.7(19)
N51_1 Ni1_1 N52_1 C41_1 -166(2)
N11_1 Ni1_1 N52_1 C41_1 -132(2)
I1_1 Ni1_1 N52_1 C41_1 100.3(19)
I2_1 Ni1_1 N52_1 C41_1 -64.3(18)
O1_1 Ni1_1 N52_1 C52_1 105.4(11)
N51_1 Ni1_1 N52_1 C52_1 -8.3(10)
N11_1 Ni1_1 N52_1 C52_1 26(2)
I1_1 Ni1_1 N52_1 C52_1 -101.5(9)
I2_1 Ni1_1 N52_1 C52_1 93.8(10)
N52_1 C52_1 C53_1 C54_1 176.6(15)
C51_1 C52_1 C53_1 C54_1 -60(2)
C52_1 C53_1 C54_1 C55_1 63(2)
C53_1 C54_1 C55_1 C56_1 -57(2)
N51_1 C51_1 C56_1 C55_1 178.9(14)
C52_1 C51_1 C56_1 C55_1 -58(2)
C54_1 C55_1 C56_1 C51_1 55(2)
N51_2 Ni2_2 N11_2 C12_2 -3.3(13)
O2_2 Ni2_2 N11_2 C12_2 100.9(17)
N52_2 Ni2_2 N11_2 C12_2 3(3)
I3_2 Ni2_2 N11_2 C12_2 -104.9(13)
I4_2 Ni2_2 N11_2 C12_2 92.0(13)
N51_2 Ni2_2 N11_2 C20_2 178.5(17)
O2_2 Ni2_2 N11_2 C20_2 -77(2)
N52_2 Ni2_2 N11_2 C20_2 -174.7(17)
I3_2 Ni2_2 N11_2 C20_2 76.9(16)
I4_2 Ni2_2 N11_2 C20_2 -86.3(16)
C20_2 N11_2 C12_2 C21_2 -177.6(17)
Ni2_2 N11_2 C12_2 C21_2 4(2)
C20_2 N11_2 C12_2 C13_2 -6(3)
Ni2_2 N11_2 C12_2 C13_2 175.6(17)
N11_2 C12_2 C13_2 C14_2 6(4)
C21_2 C12_2 C13_2 C14_2 177(2)
C12_2 C13_2 C14_2 C15_2 -2(3)
C13_2 C14_2 C15_2 C16_2 179(2)
C13_2 C14_2 C15_2 C20_2 -2(3)
C20_2 C15_2 C16_2 C17_2 1(4)
C14_2 C15_2 C16_2 C17_2 -180(2)
C15_2 C16_2 C17_2 C18_2 2(4)
C16_2 C17_2 C18_2 C19_2 -4(4)
C17_2 C18_2 C19_2 C20_2 2(3)
C17_2 C18_2 C19_2 C22_2 177(2)
C18_2 C19_2 C20_2 C15_2 1(3)
C22_2 C19_2 C20_2 C15_2 -173(2)
C18_2 C19_2 C20_2 N11_2 177.5(17)
C22_2 C19_2 C20_2 N11_2 3(3)
C16_2 C15_2 C20_2 C19_2 -2(3)
C14_2 C15_2 C20_2 C19_2 178.2(19)
C16_2 C15_2 C20_2 N11_2 -178.8(19)
C14_2 C15_2 C20_2 N11_2 2(3)
C12_2 N11_2 C20_2 C19_2 -174.6(19)
Ni2_2 N11_2 C20_2 C19_2 3(3)
C12_2 N11_2 C20_2 C15_2 2(3)
Ni2_2 N11_2 C20_2 C15_2 -179.8(14)
N11_2 C12_2 C21_2 N51_2 -3(3)
C13_2 C12_2 C21_2 N51_2 -174.7(19)
C18_2 C19_2 C22_2 C24_2 -60(3)
C20_2 C19_2 C22_2 C24_2 114(2)
C18_2 C19_2 C22_2 C23_2 67(2)
C20_2 C19_2 C22_2 C23_2 -119(2)
C40_2 N31_2 C32_2 C41_2 174.9(18)
C40_2 N31_2 C32_2 C33_2 -9(3)
N31_2 C32_2 C33_2 C34_2 5(3)
C41_2 C32_2 C33_2 C34_2 -179(2)
C32_2 C33_2 C34_2 C35_2 0(3)
C33_2 C34_2 C35_2 C36_2 177.3(19)
C33_2 C34_2 C35_2 C40_2 0(3)
C40_2 C35_2 C36_2 C37_2 -2(3)
C34_2 C35_2 C36_2 C37_2 -179.3(19)
C35_2 C36_2 C37_2 C38_2 2(3)
C36_2 C37_2 C38_2 C39_2 -2(3)
C37_2 C38_2 C39_2 C40_2 3(3)
C37_2 C38_2 C39_2 C42_2 175.3(17)
C32_2 N31_2 C40_2 C39_2 -175.6(18)
C32_2 N31_2 C40_2 C35_2 9(3)
C38_2 C39_2 C40_2 N31_2 -178.5(18)
C42_2 C39_2 C40_2 N31_2 9(3)
C38_2 C39_2 C40_2 C35_2 -3(3)
C42_2 C39_2 C40_2 C35_2 -175.3(16)
C36_2 C35_2 C40_2 N31_2 178.2(18)
C34_2 C35_2 C40_2 N31_2 -5(3)
C36_2 C35_2 C40_2 C39_2 3(3)
C34_2 C35_2 C40_2 C39_2 179.7(17)
N31_2 C32_2 C41_2 N52_2 -152(2)
C33_2 C32_2 C41_2 N52_2 32(3)
C38_2 C39_2 C42_2 C43_2 -99(2)
C40_2 C39_2 C42_2 C43_2 74(2)
C38_2 C39_2 C42_2 C44_2 27(2)
C40_2 C39_2 C42_2 C44_2 -160.8(19)
C12_2 C21_2 N51_2 C51_2 -171.0(16)
C12_2 C21_2 N51_2 Ni2_2 -1(3)
C52_2 C51_2 N51_2 C21_2 -160.1(18)
C56_2 C51_2 N51_2 C21_2 -38(2)
C52_2 C51_2 N51_2 Ni2_2 29.4(15)
C56_2 C51_2 N51_2 Ni2_2 151.8(11)
O2_2 Ni2_2 N51_2 C21_2 -76.5(19)
N52_2 Ni2_2 N51_2 C21_2 -175.7(16)
N11_2 Ni2_2 N51_2 C21_2 2.1(15)
I3_2 Ni2_2 N51_2 C21_2 93.3(14)
I4_2 Ni2_2 N51_2 C21_2 -90.0(15)
O2_2 Ni2_2 N51_2 C51_2 95.0(15)
N52_2 Ni2_2 N51_2 C51_2 -4.1(11)
N11_2 Ni2_2 N51_2 C51_2 173.7(12)
I3_2 Ni2_2 N51_2 C51_2 -95.2(11)
I4_2 Ni2_2 N51_2 C51_2 81.6(11)
N51_2 C51_2 C52_2 N52_2 -47.0(16)
C56_2 C51_2 C52_2 N52_2 -171.0(13)
N51_2 C51_2 C52_2 C53_2 -173.5(13)
C56_2 C51_2 C52_2 C53_2 62.5(18)
C32_2 C41_2 N52_2 C52_2 -172.6(18)
C32_2 C41_2 N52_2 Ni2_2 15(3)
C51_2 C52_2 N52_2 C41_2 -129.8(17)
C53_2 C52_2 N52_2 C41_2 -6(2)
C51_2 C52_2 N52_2 Ni2_2 44.3(14)
C53_2 C52_2 N52_2 Ni2_2 168.6(12)
N51_2 Ni2_2 N52_2 C41_2 150.7(17)
O2_2 Ni2_2 N52_2 C41_2 50(2)
N11_2 Ni2_2 N52_2 C41_2 144.0(19)
I3_2 Ni2_2 N52_2 C41_2 -107.5(16)
I4_2 Ni2_2 N52_2 C41_2 54.5(16)
N51_2 Ni2_2 N52_2 C52_2 -22.7(11)
O2_2 Ni2_2 N52_2 C52_2 -123.7(15)
N11_2 Ni2_2 N52_2 C52_2 -29(2)
I3_2 Ni2_2 N52_2 C52_2 79.0(10)
I4_2 Ni2_2 N52_2 C52_2 -119.0(11)
N52_2 C52_2 C53_2 C54_2 178.7(14)
C51_2 C52_2 C53_2 C54_2 -59.3(18)
C52_2 C53_2 C54_2 C55_2 55.9(19)
C53_2 C54_2 C55_2 C56_2 -54(2)
C54_2 C55_2 C56_2 C51_2 54(2)
C52_2 C51_2 C56_2 C55_2 -55.7(19)
N51_2 C51_2 C56_2 C55_2 -175.7(14)
